data_7215269
loop_
_publ_author_name
'B\'eziau, Antoine'
'Baudron, St\'ephane A.'
'Rasoloarison, Dimby'
'Hosseini, Mir Wais'

_publ_section_title
;
 Rigid yet flexible heteroleptic Co(iii) dipyrrin complexes for the
 construction of heterometallic 1- and 2-D coordination polymers
;
_journal_issue 23
_journal_name_full CrystEngComm
_journal_page_first 4973
_journal_paper_doi 10.1039/c4ce00273c
_journal_volume 16
_journal_year 2014
_chemical_formula_moiety 'C66 H42 Cd Cl2 Co2 F12 N12 O4, C3 H7 N O '
_chemical_formula_sum 'C69 H49 Cd Cl2 Co2 F12 N13 O5'
_chemical_formula_weight 1669.37
_chemical_name_systematic
;
 ?
;
_space_group_IT_number 2
_symmetry_cell_setting triclinic
_symmetry_space_group_name_Hall '-P 1'
_symmetry_space_group_name_H-M 'P -1'
_atom_sites_solution_hydrogens geom
_atom_sites_solution_primary direct
_atom_sites_solution_secondary difmap
_audit_creation_method SHELXL-97
_cell_angle_alpha 83.011(2)
_cell_angle_beta 82.318(2)
_cell_angle_gamma 79.518(2)
_cell_formula_units_Z 2
_cell_length_a 8.7796(4)
_cell_length_b 16.0109(7)
_cell_length_c 25.1541(11)
_cell_measurement_reflns_used 9867
_cell_measurement_temperature 173(2)
_cell_measurement_theta_max 27.78
_cell_measurement_theta_min 2.42
_cell_volume 3428.4(3)
_computing_cell_refinement 'Bruker SAINT'
_computing_data_collection 'Bruker APEX2'
_computing_data_reduction 'Bruker SAINT'
_computing_molecular_graphics 'Bruker SHELXTL'
_computing_publication_material 'Bruker SHELXTL'
_computing_structure_refinement 'SHELXL-97 (Sheldrick, 2008)'
_computing_structure_solution 'SHELXS-97 (Sheldrick, 2008)'
_diffrn_ambient_temperature 173(2)
_diffrn_measured_fraction_theta_full 0.967
_diffrn_measured_fraction_theta_max 0.967
_diffrn_measurement_device_type 'Bruker APEX-II CCD'
_diffrn_measurement_method '\f and \w scans'
_diffrn_radiation_monochromator graphite
_diffrn_radiation_source 'fine-focus sealed tube'
_diffrn_radiation_type MoK\a
_diffrn_radiation_wavelength 0.71073
_diffrn_reflns_av_R_equivalents 0.0492
_diffrn_reflns_av_sigmaI/netI 0.0644
_diffrn_reflns_limit_h_max 12
_diffrn_reflns_limit_h_min -12
_diffrn_reflns_limit_k_max 22
_diffrn_reflns_limit_k_min -22
_diffrn_reflns_limit_l_max 29
_diffrn_reflns_limit_l_min -35
_diffrn_reflns_number 64851
_diffrn_reflns_theta_full 29.30
_diffrn_reflns_theta_max 29.30
_diffrn_reflns_theta_min 1.47
_exptl_absorpt_coefficient_mu 0.958
_exptl_absorpt_correction_T_max 0.9718
_exptl_absorpt_correction_T_min 0.9103
_exptl_absorpt_correction_type multi-scan
_exptl_absorpt_process_details sadabs
_exptl_crystal_colour dark-red
_exptl_crystal_density_diffrn 1.617
_exptl_crystal_density_meas ?
_exptl_crystal_density_method 'not measured'
_exptl_crystal_description prism
_exptl_crystal_F_000 1676
_exptl_crystal_size_max 0.10
_exptl_crystal_size_mid 0.07
_exptl_crystal_size_min 0.03
_refine_diff_density_max 3.428
_refine_diff_density_min -1.641
_refine_diff_density_rms 0.147
_refine_ls_extinction_method none
_refine_ls_goodness_of_fit_ref 1.103
_refine_ls_hydrogen_treatment constr
_refine_ls_matrix_type full
_refine_ls_number_parameters 903
_refine_ls_number_reflns 18106
_refine_ls_number_restraints 5
_refine_ls_restrained_S_all 1.104
_refine_ls_R_factor_all 0.1146
_refine_ls_R_factor_gt 0.0788
_refine_ls_shift/su_max 0.002
_refine_ls_shift/su_mean 0.000
_refine_ls_structure_factor_coef Fsqd
_refine_ls_weighting_details 'calc w=1/[\s^2^(Fo^2^)+(0.0784P)^2^+20.2471P] where P=(Fo^2^+2Fc^2^)/3'
_refine_ls_weighting_scheme calc
_refine_ls_wR_factor_gt 0.1975
_refine_ls_wR_factor_ref 0.2165
_reflns_number_gt 12716
_reflns_number_total 18106
_reflns_threshold_expression >2sigma(I)
_cod_data_source_file c4ce00273c1.cif
_cod_data_source_block CP8
_cod_depositor_comments
;
The following automatic conversions were performed:

'_symmetry_cell_setting' value 'Triclinic' changed to 'triclinic'
according to
/usr/data/users/saulius/crontab/automatic-downloads/rss-feeds/RSC/lib/dictionaries/cif_core.dic
dictionary named 'cif_core.dic' version 2.4.2 from 2011-04-26.

Automatic conversion script
Id: cif_fix_values 2281 2013-09-26 08:29:07Z andrius 

 Adding full bibliography for 7215264--7215273.cif.

The following automatic conversions were performed:

'_exptl_crystal_density_meas' value 'not measured' was changed to '?'
- the value is perceived as not measured.

Automatic conversion script
Id: cif_fix_values 3008 2015-01-20 13:52:24Z robertas 
;
_cod_original_sg_symbol_H-M 'P-1   '
_cod_database_code 7215269

loop_
_symmetry_equiv_pos_as_xyz
'x, y, z'
'-x, -y, -z'

loop_
_atom_site_label
_atom_site_type_symbol
_atom_site_fract_x
_atom_site_fract_y
_atom_site_fract_z
_atom_site_U_iso_or_equiv
_atom_site_adp_type
_atom_site_occupancy
_atom_site_symmetry_multiplicity
_atom_site_calc_flag
_atom_site_refinement_flags
C1 C -0.0626(8) 1.1092(4) 1.4261(3) 0.0347(14) Uani 1 1 d .
H1 H -0.0229 1.1447 1.4454 0.042 Uiso 1 1 calc R
C2 C -0.0060(8) 1.0212(4) 1.4251(3) 0.0389(16) Uani 1 1 d .
H2 H 0.0782 0.9902 1.4417 0.047 Uiso 1 1 calc R
C3 C -0.0985(8) 0.9895(4) 1.3950(3) 0.0335(14) Uani 1 1 d .
H3 H -0.0914 0.9331 1.3879 0.040 Uiso 1 1 calc R
C4 C -0.2080(7) 1.0617(3) 1.3770(2) 0.0282(12) Uani 1 1 d .
C5 C -0.3168(7) 1.0673(3) 1.3403(2) 0.0261(12) Uani 1 1 d .
C6 C -0.3902(6) 1.1448(3) 1.3147(2) 0.0222(11) Uani 1 1 d .
C7 C -0.4534(7) 1.1564(3) 1.2652(2) 0.0272(12) Uani 1 1 d .
H7 H -0.4743 1.1138 1.2465 0.033 Uiso 1 1 calc R
C8 C -0.4783(8) 1.2425(4) 1.2499(3) 0.0371(15) Uani 1 1 d .
H8 H -0.5216 1.2696 1.2192 0.045 Uiso 1 1 calc R
C9 C -0.4260(9) 1.2822(4) 1.2891(3) 0.0349(15) Uani 1 1 d .
H9 H -0.4283 1.3406 1.2883 0.042 Uiso 1 1 calc R
C10 C -0.3616(7) 0.9882(4) 1.3254(3) 0.0297(13) Uani 1 1 d .
C11 C -0.5157(8) 0.9784(4) 1.3342(3) 0.0346(14) Uani 1 1 d .
H11 H -0.5911 1.0205 1.3491 0.042 Uiso 1 1 calc R
C12 C -0.5578(9) 0.9034(4) 1.3203(3) 0.0407(16) Uani 1 1 d .
H12 H -0.6607 0.8945 1.3262 0.049 Uiso 1 1 calc R
C13 C -0.4428(8) 0.8444(4) 1.2982(3) 0.0362(15) Uani 1 1 d .
H13 H -0.4696 0.7951 1.2887 0.043 Uiso 1 1 calc R
C14 C -0.2536(8) 0.9254(4) 1.3026(2) 0.0312(13) Uani 1 1 d .
H14 H -0.1497 0.9325 1.2961 0.037 Uiso 1 1 calc R
C15 C -0.6116(7) 1.3627(4) 1.4053(2) 0.0296(13) Uani 1 1 d .
H15 H -0.6715 1.3202 1.4059 0.036 Uiso 1 1 calc R
C16 C -0.6717(8) 1.4484(4) 1.4136(3) 0.0350(14) Uani 1 1 d .
H16 H -0.7764 1.4720 1.4206 0.042 Uiso 1 1 calc R
C17 C -0.5479(8) 1.4904(4) 1.4094(2) 0.0308(13) Uani 1 1 d .
H17 H -0.5525 1.5479 1.4132 0.037 Uiso 1 1 calc R
C18 C -0.4101(7) 1.4296(3) 1.3982(2) 0.0255(12) Uani 1 1 d .
C19 C -0.2578(7) 1.4435(3) 1.3842(2) 0.0248(12) Uani 1 1 d .
C20 C -0.1357(7) 1.3837(3) 1.3639(2) 0.0249(12) Uani 1 1 d .
C21 C 0.0158(8) 1.3956(4) 1.3409(3) 0.0340(14) Uani 1 1 d .
H21 H 0.0582 1.4450 1.3397 0.041 Uiso 1 1 calc R
C22 C 0.0884(8) 1.3214(4) 1.3207(3) 0.0404(16) Uani 1 1 d .
H22 H 0.1884 1.3108 1.3026 0.048 Uiso 1 1 calc R
C23 C -0.0191(7) 1.2635(4) 1.3328(3) 0.0339(14) Uani 1 1 d .
H23 H 0.0009 1.2074 1.3243 0.041 Uiso 1 1 calc R
C24 C -0.2265(8) 1.5315(4) 1.3881(2) 0.0279(12) Uani 1 1 d .
C25 C -0.2265(10) 1.5615(4) 1.4370(3) 0.0415(17) Uani 1 1 d .
H25 H -0.2517 1.5285 1.4689 0.050 Uiso 1 1 calc R
C26 C -0.1886(11) 1.6419(4) 1.4383(3) 0.048(2) Uani 1 1 d .
H26 H -0.1875 1.6632 1.4710 0.058 Uiso 1 1 calc R
C27 C -0.1528(9) 1.6889(4) 1.3904(3) 0.0376(16) Uani 1 1 d .
H27 H -0.1265 1.7423 1.3913 0.045 Uiso 1 1 calc R
C28 C -0.1912(8) 1.5838(4) 1.3421(2) 0.0311(13) Uani 1 1 d .
H28 H -0.1933 1.5641 1.3090 0.037 Uiso 1 1 calc R
C29 C -0.2347(10) 1.2662(5) 1.5520(3) 0.0449(18) Uani 1 1 d .
C30 C -0.3114(8) 1.2439(4) 1.5064(3) 0.0345(14) Uani 1 1 d .
C31 C -0.4367(10) 1.2004(5) 1.5193(3) 0.0504(19) Uani 1 1 d .
H31 H -0.4730 1.1881 1.5554 0.060 Uiso 1 1 calc R
C32 C -0.5107(8) 1.1743(4) 1.4791(3) 0.0353(14) Uani 1 1 d .
C33 C -0.6376(11) 1.1253(7) 1.4962(3) 0.060(2) Uani 1 1 d .
C34 C 0.0832(7) 0.5871(4) 0.9737(2) 0.0289(12) Uani 1 1 d .
H34 H 0.0876 0.5475 0.9492 0.035 Uiso 1 1 calc R
C35 C 0.1534(8) 0.5697(4) 1.0222(3) 0.0323(13) Uani 1 1 d .
H35 H 0.2099 0.5178 1.0349 0.039 Uiso 1 1 calc R
C36 C 0.1228(7) 0.6427(4) 1.0466(2) 0.0297(13) Uani 1 1 d .
H36 H 0.1560 0.6508 1.0789 0.036 Uiso 1 1 calc R
C37 C 0.0295(7) 0.7052(3) 1.0134(2) 0.0237(11) Uani 1 1 d .
C38 C -0.0439(7) 0.7877(3) 1.0235(2) 0.0250(11) Uani 1 1 d .
C39 C -0.1461(7) 0.8396(3) 0.9905(2) 0.0232(11) Uani 1 1 d .
C40 C -0.2473(8) 0.9165(4) 1.0023(2) 0.0309(13) Uani 1 1 d .
H40 H -0.2514 0.9456 1.0324 0.037 Uiso 1 1 calc R
C41 C -0.3386(8) 0.9396(4) 0.9604(3) 0.0322(13) Uani 1 1 d .
H41 H -0.4155 0.9876 0.9567 0.039 Uiso 1 1 calc R
C42 C -0.2933(7) 0.8776(4) 0.9250(2) 0.0273(12) Uani 1 1 d .
H42 H -0.3373 0.8773 0.8933 0.033 Uiso 1 1 calc R
C43 C -0.0145(8) 0.8224(4) 1.0729(2) 0.0285(12) Uani 1 1 d .
C44 C 0.0564(9) 0.8936(4) 1.0684(3) 0.0398(16) Uani 1 1 d .
H44 H 0.0869 0.9201 1.0347 0.048 Uiso 1 1 calc R
C45 C 0.0813(10) 0.9249(4) 1.1148(3) 0.0439(18) Uani 1 1 d .
H45 H 0.1254 0.9739 1.1128 0.053 Uiso 1 1 calc R
C46 C 0.0399(8) 0.8825(4) 1.1642(3) 0.0361(15) Uani 1 1 d .
H46 H 0.0615 0.9021 1.1952 0.043 Uiso 1 1 calc R
C47 C -0.0572(7) 0.7855(4) 1.1240(2) 0.0283(12) Uani 1 1 d .
H47 H -0.1071 0.7384 1.1273 0.034 Uiso 1 1 calc R
C48 C -0.3516(7) 0.6768(4) 0.9431(2) 0.0271(12) Uani 1 1 d .
H48 H -0.3682 0.7122 0.9707 0.033 Uiso 1 1 calc R
C49 C -0.4564(7) 0.6243(4) 0.9339(2) 0.0282(12) Uani 1 1 d .
H49 H -0.5517 0.6189 0.9540 0.034 Uiso 1 1 calc R
C50 C -0.3906(6) 0.5829(3) 0.8899(2) 0.0218(11) Uani 1 1 d .
H50 H -0.4334 0.5443 0.8741 0.026 Uiso 1 1 calc R
C51 C -0.2439(6) 0.6099(3) 0.8725(2) 0.0195(10) Uani 1 1 d .
C52 C -0.1279(6) 0.5770(3) 0.8338(2) 0.0195(10) Uani 1 1 d .
C53 C 0.0245(6) 0.5935(3) 0.8280(2) 0.0206(10) Uani 1 1 d .
C54 C 0.1564(7) 0.5546(4) 0.7956(2) 0.0276(12) Uani 1 1 d .
H54 H 0.1567 0.5178 0.7697 0.033 Uiso 1 1 calc R
C55 C 0.2840(7) 0.5815(4) 0.8098(3) 0.0309(13) Uani 1 1 d .
H55 H 0.3874 0.5650 0.7961 0.037 Uiso 1 1 calc R
C56 C 0.2291(7) 0.6380(4) 0.8486(3) 0.0287(12) Uani 1 1 d .
H56 H 0.2917 0.6663 0.8647 0.034 Uiso 1 1 calc R
C57 C -0.3161(7) 0.4814(4) 0.7348(2) 0.0313(13) Uani 1 1 d .
H57 H -0.3990 0.4950 0.7141 0.038 Uiso 1 1 calc R
C58 C -0.2883(7) 0.5390(4) 0.7678(2) 0.0258(12) Uani 1 1 d .
H58 H -0.3515 0.5922 0.7691 0.031 Uiso 1 1 calc R
C59 C -0.1650(6) 0.5163(3) 0.7990(2) 0.0212(10) Uani 1 1 d .
C60 C -0.0744(7) 0.4352(3) 0.7955(2) 0.0243(11) Uani 1 1 d .
H60 H 0.0066 0.4188 0.8169 0.029 Uiso 1 1 calc R
C61 C -0.2194(7) 0.4042(4) 0.7333(3) 0.0315(13) Uani 1 1 d .
H61 H -0.2378 0.3663 0.7106 0.038 Uiso 1 1 calc R
C62 C 0.2858(7) 0.8846(4) 0.8804(3) 0.0361(15) Uani 1 1 d .
C63 C 0.1454(7) 0.8482(3) 0.8689(2) 0.0257(12) Uani 1 1 d .
C64 C 0.0679(8) 0.8838(4) 0.8250(3) 0.0333(14) Uani 1 1 d .
H64 H 0.1014 0.9297 0.8033 0.040 Uiso 1 1 calc R
C65 C -0.0582(7) 0.8524(3) 0.8130(2) 0.0251(11) Uani 1 1 d .
C66 C -0.1464(8) 0.9022(4) 0.7670(3) 0.0345(14) Uani 1 1 d .
N1 N -0.1798(5) 1.1354(3) 1.39620(19) 0.0237(10) Uani 1 1 d .
N2 N -0.3731(5) 1.2243(3) 1.32762(18) 0.0207(9) Uani 1 1 d .
N3 N -0.2932(7) 0.8541(3) 1.2894(2) 0.0343(12) Uani 1 1 d .
N4 N -0.4549(6) 1.3511(3) 1.39638(19) 0.0237(10) Uani 1 1 d .
N5 N -0.1527(6) 1.3010(3) 1.35813(19) 0.0239(10) Uani 1 1 d .
N6 N -0.1541(7) 1.6613(3) 1.3423(2) 0.0311(11) Uani 1 1 d .
N7 N 0.0103(5) 0.6672(3) 0.96781(18) 0.0230(9) Uani 1 1 d .
N8 N -0.1772(5) 0.8176(3) 0.94231(19) 0.0237(10) Uani 1 1 d .
N9 N -0.0303(6) 0.8143(3) 1.1690(2) 0.0298(11) Uani 1 1 d .
N10 N -0.2260(5) 0.6686(3) 0.90700(18) 0.0199(9) Uani 1 1 d .
N11 N 0.0743(5) 0.6463(3) 0.85953(19) 0.0207(9) Uani 1 1 d .
N12 N -0.0991(6) 0.3801(3) 0.7629(2) 0.0297(11) Uani 1 1 d .
O1 O -0.2503(5) 1.2653(2) 1.46058(17) 0.0307(9) Uani 1 1 d .
O2 O -0.4789(5) 1.1853(2) 1.42914(16) 0.0267(9) Uani 1 1 d .
O3 O 0.1183(4) 0.7869(2) 0.90233(16) 0.0245(8) Uani 1 1 d .
O4 O -0.1212(4) 0.7916(2) 0.83724(16) 0.0236(8) Uani 1 1 d .
F1 F -0.1079(7) 1.2105(4) 1.5613(2) 0.0829(19) Uani 1 1 d .
F2 F -0.3289(7) 1.2722(4) 1.5967(2) 0.0743(16) Uani 1 1 d .
F3 F -0.1880(7) 1.3411(3) 1.5398(2) 0.0683(15) Uani 1 1 d .
F4 F -0.6596(9) 1.1033(5) 1.5477(3) 0.1123(15) Uani 1 1 d .
F5 F -0.7764(9) 1.1805(5) 1.4889(3) 0.1123(15) Uani 1 1 d .
F6 F -0.6424(9) 1.0637(5) 1.4687(3) 0.1123(15) Uani 1 1 d .
F7 F 0.2698(6) 0.9039(4) 0.9306(2) 0.0673(15) Uani 1 1 d .
F8 F 0.3073(6) 0.9558(3) 0.8485(2) 0.0677(15) Uani 1 1 d .
F9 F 0.4150(5) 0.8296(3) 0.8728(2) 0.0524(11) Uani 1 1 d .
F10 F -0.2626(7) 0.9584(3) 0.78711(19) 0.0698(16) Uani 1 1 d .
F11 F -0.0572(6) 0.9419(3) 0.73026(19) 0.0691(16) Uani 1 1 d .
F12 F -0.2101(5) 0.8517(3) 0.74185(16) 0.0417(9) Uani 1 1 d .
Cl1 Cl 0.1051(2) 0.80733(10) 1.29623(7) 0.0376(4) Uani 1 1 d .
Cl2 Cl -0.29640(18) 0.67610(9) 1.22039(6) 0.0327(3) Uani 1 1 d .
Co1 Co -0.31490(9) 1.24421(4) 1.39373(3) 0.02099(16) Uani 1 1 d .
Co2 Co -0.05540(8) 0.72807(4) 0.90316(3) 0.01903(16) Uani 1 1 d .
Cd1 Cd -0.09261(6) 0.74327(3) 1.256286(17) 0.02754(12) Uani 1 1 d .
C67 C 0.461(2) 0.7904(12) 1.0697(7) 0.153(3) Uani 1 1 d D
H67A H 0.5714 0.7839 1.0598 0.230 Uiso 1 1 calc R
H67B H 0.4112 0.8434 1.0525 0.230 Uiso 1 1 calc R
H67C H 0.4219 0.7439 1.0584 0.230 Uiso 1 1 calc R
C68 C 0.479(2) 0.8600(12) 1.1541(7) 0.153(3) Uani 1 1 d D
H68A H 0.4286 0.8641 1.1903 0.230 Uiso 1 1 calc R
H68B H 0.4522 0.9134 1.1328 0.230 Uiso 1 1 calc R
H68C H 0.5897 0.8471 1.1547 0.230 Uiso 1 1 calc R
C69 C 0.370(2) 0.7247(12) 1.1597(8) 0.153(3) Uani 1 1 d D
H69 H 0.3453 0.7267 1.1967 0.184 Uiso 1 1 calc R
N13 N 0.425(2) 0.7906(10) 1.1302(6) 0.153(3) Uani 1 1 d D
O5 O 0.3508(16) 0.6569(8) 1.1377(5) 0.153(3) Uani 1 1 d D

loop_
_atom_site_aniso_label
_atom_site_aniso_U_11
_atom_site_aniso_U_22
_atom_site_aniso_U_33
_atom_site_aniso_U_23
_atom_site_aniso_U_13
_atom_site_aniso_U_12
C1 0.041(4) 0.029(3) 0.037(4) -0.006(2) -0.013(3) -0.003(3)
C2 0.031(3) 0.033(3) 0.054(4) -0.003(3) -0.020(3) 0.002(3)
C3 0.041(4) 0.022(3) 0.040(4) -0.001(2) -0.014(3) -0.005(2)
C4 0.032(3) 0.022(3) 0.030(3) -0.002(2) -0.003(3) -0.005(2)
C5 0.029(3) 0.023(3) 0.027(3) -0.002(2) -0.005(3) -0.007(2)
C6 0.023(3) 0.019(2) 0.026(3) -0.005(2) -0.003(2) -0.006(2)
C7 0.032(3) 0.022(3) 0.030(3) -0.005(2) -0.012(3) -0.001(2)
C8 0.051(4) 0.026(3) 0.036(3) -0.002(2) -0.020(3) 0.002(3)
C9 0.058(4) 0.020(3) 0.029(3) 0.001(2) -0.018(3) -0.006(3)
C10 0.034(3) 0.022(3) 0.033(3) 0.002(2) -0.009(3) -0.004(2)
C11 0.032(3) 0.029(3) 0.040(4) -0.005(3) -0.004(3) 0.001(2)
C12 0.046(4) 0.032(3) 0.046(4) -0.005(3) -0.007(3) -0.011(3)
C13 0.050(4) 0.024(3) 0.039(4) -0.007(2) -0.009(3) -0.012(3)
C14 0.042(4) 0.022(3) 0.031(3) -0.001(2) -0.009(3) -0.008(2)
C15 0.032(3) 0.029(3) 0.028(3) -0.003(2) -0.003(3) -0.008(2)
C16 0.035(3) 0.032(3) 0.034(4) -0.007(3) 0.002(3) 0.003(3)
C17 0.043(4) 0.019(3) 0.027(3) -0.004(2) -0.002(3) 0.000(2)
C18 0.035(3) 0.022(2) 0.021(3) -0.003(2) -0.003(3) -0.010(2)
C19 0.038(3) 0.020(2) 0.018(3) -0.0026(19) -0.001(3) -0.010(2)
C20 0.031(3) 0.024(3) 0.023(3) -0.002(2) -0.002(3) -0.015(2)
C21 0.035(3) 0.033(3) 0.038(4) 0.001(3) -0.003(3) -0.018(3)
C22 0.033(3) 0.035(3) 0.051(4) -0.003(3) 0.008(3) -0.012(3)
C23 0.031(3) 0.024(3) 0.045(4) -0.004(2) 0.004(3) -0.005(2)
C24 0.040(3) 0.025(3) 0.021(3) -0.005(2) 0.000(3) -0.013(2)
C25 0.075(5) 0.031(3) 0.023(3) -0.002(2) -0.002(3) -0.026(3)
C26 0.087(6) 0.041(4) 0.025(3) -0.008(3) -0.004(4) -0.032(4)
C27 0.063(5) 0.026(3) 0.029(3) -0.009(2) -0.003(3) -0.017(3)
C28 0.052(4) 0.022(3) 0.023(3) -0.005(2) -0.006(3) -0.013(3)
C29 0.065(5) 0.045(4) 0.030(4) -0.004(3) -0.024(4) -0.010(4)
C30 0.045(4) 0.028(3) 0.032(3) -0.006(2) -0.009(3) -0.005(3)
C31 0.064(5) 0.065(5) 0.028(4) 0.001(3) -0.005(4) -0.027(4)
C32 0.038(4) 0.034(3) 0.033(4) 0.004(3) 0.000(3) -0.010(3)
C33 0.062(6) 0.093(7) 0.031(4) 0.013(4) -0.007(4) -0.044(5)
C34 0.033(3) 0.022(3) 0.030(3) -0.003(2) -0.007(3) 0.002(2)
C35 0.034(3) 0.033(3) 0.029(3) 0.005(2) -0.009(3) -0.004(2)
C36 0.033(3) 0.031(3) 0.025(3) 0.004(2) -0.012(3) -0.004(2)
C37 0.029(3) 0.026(3) 0.018(3) 0.001(2) -0.007(2) -0.006(2)
C38 0.031(3) 0.025(3) 0.020(3) -0.001(2) -0.002(2) -0.011(2)
C39 0.025(3) 0.024(3) 0.021(3) -0.004(2) -0.002(2) -0.005(2)
C40 0.040(3) 0.026(3) 0.025(3) -0.006(2) 0.005(3) -0.006(2)
C41 0.032(3) 0.024(3) 0.036(3) -0.003(2) 0.002(3) 0.003(2)
C42 0.024(3) 0.031(3) 0.027(3) -0.002(2) -0.002(3) -0.003(2)
C43 0.038(3) 0.025(3) 0.023(3) -0.003(2) -0.004(3) -0.006(2)
C44 0.056(4) 0.040(4) 0.028(3) 0.000(3) -0.002(3) -0.023(3)
C45 0.069(5) 0.040(4) 0.031(3) -0.007(3) -0.002(4) -0.030(4)
C46 0.048(4) 0.039(3) 0.026(3) -0.006(3) -0.006(3) -0.018(3)
C47 0.034(3) 0.029(3) 0.025(3) -0.001(2) -0.006(3) -0.013(2)
C48 0.025(3) 0.031(3) 0.025(3) -0.003(2) 0.000(3) -0.005(2)
C49 0.017(3) 0.035(3) 0.029(3) 0.003(2) 0.004(3) -0.006(2)
C50 0.015(2) 0.024(2) 0.027(3) 0.000(2) -0.001(2) -0.0058(19)
C51 0.015(2) 0.020(2) 0.023(3) 0.0021(19) -0.004(2) -0.0053(18)
C52 0.018(2) 0.023(2) 0.018(3) -0.0021(19) -0.003(2) -0.0031(19)
C53 0.019(2) 0.024(2) 0.019(3) -0.0016(19) -0.002(2) -0.0042(19)
C54 0.025(3) 0.036(3) 0.024(3) -0.009(2) 0.002(3) -0.009(2)
C55 0.020(3) 0.038(3) 0.035(3) -0.013(3) 0.004(3) -0.005(2)
C56 0.020(3) 0.036(3) 0.034(3) -0.011(2) -0.004(3) -0.010(2)
C57 0.026(3) 0.041(3) 0.029(3) -0.007(2) -0.010(3) -0.004(2)
C58 0.022(3) 0.032(3) 0.025(3) -0.003(2) -0.006(2) -0.006(2)
C59 0.019(2) 0.025(2) 0.021(3) -0.004(2) -0.002(2) -0.007(2)
C60 0.027(3) 0.024(3) 0.025(3) -0.003(2) -0.007(2) -0.007(2)
C61 0.032(3) 0.037(3) 0.030(3) -0.012(2) -0.005(3) -0.011(3)
C62 0.029(3) 0.033(3) 0.052(4) -0.012(3) -0.006(3) -0.012(3)
C63 0.021(3) 0.025(3) 0.033(3) -0.009(2) -0.004(2) -0.005(2)
C64 0.037(3) 0.026(3) 0.038(4) 0.004(2) -0.006(3) -0.012(2)
C65 0.025(3) 0.024(3) 0.026(3) -0.001(2) -0.003(2) -0.001(2)
C66 0.039(4) 0.035(3) 0.029(3) -0.002(2) -0.005(3) -0.006(3)
N1 0.023(2) 0.023(2) 0.027(2) -0.0051(18) -0.004(2) -0.0066(18)
N2 0.025(2) 0.0157(19) 0.022(2) -0.0012(16) -0.006(2) -0.0045(17)
N3 0.048(3) 0.024(2) 0.035(3) -0.003(2) -0.008(3) -0.014(2)
N4 0.031(3) 0.020(2) 0.021(2) -0.0041(17) -0.002(2) -0.0061(18)
N5 0.025(2) 0.024(2) 0.025(2) -0.0036(18) -0.001(2) -0.0097(18)
N6 0.049(3) 0.023(2) 0.025(3) -0.0020(19) -0.005(2) -0.016(2)
N7 0.025(2) 0.023(2) 0.021(2) -0.0026(17) -0.006(2) -0.0022(18)
N8 0.023(2) 0.022(2) 0.026(2) -0.0046(18) -0.003(2) -0.0043(18)
N9 0.039(3) 0.029(2) 0.024(3) -0.0024(19) -0.007(2) -0.010(2)
N10 0.017(2) 0.019(2) 0.024(2) -0.0009(16) -0.0043(19) -0.0032(16)
N11 0.015(2) 0.023(2) 0.024(2) -0.0078(17) -0.0019(19) -0.0016(16)
N12 0.032(3) 0.030(2) 0.031(3) -0.007(2) -0.010(2) -0.009(2)
O1 0.044(3) 0.0235(19) 0.027(2) -0.0038(16) -0.009(2) -0.0089(17)
O2 0.031(2) 0.0245(19) 0.027(2) 0.0001(15) -0.0042(18) -0.0107(16)
O3 0.0232(19) 0.0262(19) 0.027(2) -0.0066(15) -0.0034(17) -0.0075(15)
O4 0.0239(19) 0.0253(19) 0.024(2) -0.0028(15) -0.0042(17) -0.0087(15)
F1 0.079(4) 0.090(4) 0.082(4) -0.042(3) -0.050(3) 0.033(3)
F2 0.090(4) 0.095(4) 0.044(3) -0.018(3) -0.012(3) -0.021(3)
F3 0.097(4) 0.070(3) 0.054(3) -0.019(2) -0.024(3) -0.036(3)
F4 0.109(3) 0.134(4) 0.113(3) -0.011(3) 0.005(3) -0.085(3)
F5 0.109(3) 0.134(4) 0.113(3) -0.011(3) 0.005(3) -0.085(3)
F6 0.109(3) 0.134(4) 0.113(3) -0.011(3) 0.005(3) -0.085(3)
F7 0.070(3) 0.095(4) 0.056(3) -0.039(3) -0.003(3) -0.047(3)
F8 0.063(3) 0.047(3) 0.104(4) 0.014(3) -0.029(3) -0.037(2)
F9 0.027(2) 0.056(3) 0.081(3) -0.018(2) -0.018(2) -0.0081(18)
F10 0.091(4) 0.053(3) 0.053(3) -0.013(2) -0.029(3) 0.040(3)
F11 0.081(4) 0.089(4) 0.045(3) 0.034(3) -0.024(3) -0.048(3)
F12 0.042(2) 0.050(2) 0.037(2) -0.0046(17) -0.0167(19) -0.0070(18)
Cl1 0.0472(9) 0.0334(7) 0.0384(9) -0.0052(6) -0.0180(8) -0.0126(7)
Cl2 0.0352(8) 0.0299(7) 0.0366(8) -0.0073(6) -0.0117(7) -0.0069(6)
Co1 0.0258(4) 0.0177(3) 0.0209(4) -0.0021(3) -0.0027(3) -0.0073(3)
Co2 0.0175(3) 0.0199(3) 0.0206(4) -0.0024(3) -0.0049(3) -0.0032(3)
Cd1 0.0394(3) 0.0233(2) 0.0229(2) -0.00096(15) -0.00856(19) -0.01018(17)
C67 0.191(7) 0.161(7) 0.114(5) -0.008(5) -0.018(5) -0.049(6)
C68 0.191(7) 0.161(7) 0.114(5) -0.008(5) -0.018(5) -0.049(6)
C69 0.191(7) 0.161(7) 0.114(5) -0.008(5) -0.018(5) -0.049(6)
N13 0.191(7) 0.161(7) 0.114(5) -0.008(5) -0.018(5) -0.049(6)
O5 0.191(7) 0.161(7) 0.114(5) -0.008(5) -0.018(5) -0.049(6)

loop_
_atom_type_symbol
_atom_type_description
_atom_type_scat_dispersion_real
_atom_type_scat_dispersion_imag
_atom_type_scat_source
C C 0.0033 0.0016 'International Tables Vol C Tables 4.2.6.8 and 6.1.1.4'
H H 0.0000 0.0000 'International Tables Vol C Tables 4.2.6.8 and 6.1.1.4'
N N 0.0061 0.0033 'International Tables Vol C Tables 4.2.6.8 and 6.1.1.4'
O O 0.0106 0.0060 'International Tables Vol C Tables 4.2.6.8 and 6.1.1.4'
F F 0.0171 0.0103 'International Tables Vol C Tables 4.2.6.8 and 6.1.1.4'
Cl Cl 0.1484 0.1585 'International Tables Vol C Tables 4.2.6.8 and 6.1.1.4'
Co Co 0.3494 0.9721 'International Tables Vol C Tables 4.2.6.8 and 6.1.1.4'
Cd Cd -0.8075 1.2024 'International Tables Vol C Tables 4.2.6.8 and 6.1.1.4'

loop_
_geom_angle_atom_site_label_1
_geom_angle_atom_site_label_2
_geom_angle_atom_site_label_3
_geom_angle
_geom_angle_site_symmetry_1
_geom_angle_site_symmetry_3
N1 C1 C2 111.9(5) . .
N1 C1 H1 124.0 . .
C2 C1 H1 124.0 . .
C3 C2 C1 107.3(5) . .
C3 C2 H2 126.3 . .
C1 C2 H2 126.3 . .
C2 C3 C4 105.4(5) . .
C2 C3 H3 127.3 . .
C4 C3 H3 127.3 . .
C5 C4 N1 120.5(5) . .
C5 C4 C3 129.2(5) . .
N1 C4 C3 109.8(5) . .
C4 C5 C6 124.3(5) . .
C4 C5 C10 120.3(5) . .
C6 C5 C10 115.4(5) . .
N2 C6 C7 108.2(5) . .
N2 C6 C5 122.8(5) . .
C7 C6 C5 126.9(5) . .
C8 C7 C6 106.7(5) . .
C8 C7 H7 126.6 . .
C6 C7 H7 126.6 . .
C7 C8 C9 107.2(5) . .
C7 C8 H8 126.4 . .
C9 C8 H8 126.4 . .
N2 C9 C8 110.2(5) . .
N2 C9 H9 124.9 . .
C8 C9 H9 124.9 . .
C14 C10 C11 119.1(6) . .
C14 C10 C5 121.9(6) . .
C11 C10 C5 119.0(6) . .
C10 C11 C12 118.9(6) . .
C10 C11 H11 120.5 . .
C12 C11 H11 120.5 . .
C13 C12 C11 117.9(7) . .
C13 C12 H12 121.0 . .
C11 C12 H12 121.0 . .
N3 C13 C12 123.1(6) . .
N3 C13 H13 118.4 . .
C12 C13 H13 118.4 . .
N3 C14 C10 122.1(6) . .
N3 C14 H14 119.0 . .
C10 C14 H14 119.0 . .
N4 C15 C16 110.1(5) . .
N4 C15 H15 124.9 . .
C16 C15 H15 124.9 . .
C17 C16 C15 107.3(6) . .
C17 C16 H16 126.3 . .
C15 C16 H16 126.3 . .
C16 C17 C18 107.2(5) . .
C16 C17 H17 126.4 . .
C18 C17 H17 126.4 . .
C19 C18 N4 122.9(5) . .
C19 C18 C17 128.7(5) . .
N4 C18 C17 107.8(5) . .
C18 C19 C20 124.7(5) . .
C18 C19 C24 117.1(5) . .
C20 C19 C24 118.1(5) . .
N5 C20 C19 122.7(5) . .
N5 C20 C21 108.3(5) . .
C19 C20 C21 128.7(5) . .
C22 C21 C20 107.6(5) . .
C22 C21 H21 126.2 . .
C20 C21 H21 126.2 . .
C21 C22 C23 106.3(6) . .
C21 C22 H22 126.8 . .
C23 C22 H22 126.8 . .
N5 C23 C22 110.5(5) . .
N5 C23 H23 124.7 . .
C22 C23 H23 124.7 . .
C25 C24 C28 117.8(5) . .
C25 C24 C19 121.6(5) . .
C28 C24 C19 120.5(5) . .
C24 C25 C26 119.3(6) . .
C24 C25 H25 120.3 . .
C26 C25 H25 120.3 . .
C27 C26 C25 118.6(6) . .
C27 C26 H26 120.7 . .
C25 C26 H26 120.7 . .
N6 C27 C26 123.0(6) . .
N6 C27 H27 118.5 . .
C26 C27 H27 118.5 . .
N6 C28 C24 123.9(5) . .
N6 C28 H28 118.1 . .
C24 C28 H28 118.1 . .
F2 C29 F1 109.2(6) . .
F2 C29 F3 106.3(6) . .
F1 C29 F3 105.7(7) . .
F2 C29 C30 112.6(7) . .
F1 C29 C30 111.7(6) . .
F3 C29 C30 111.0(6) . .
O1 C30 C31 126.9(6) . .
O1 C30 C29 114.7(6) . .
C31 C30 C29 118.3(7) . .
C30 C31 C32 121.7(7) . .
C30 C31 H31 119.1 . .
C32 C31 H31 119.1 . .
O2 C32 C31 128.1(6) . .
O2 C32 C33 113.6(6) . .
C31 C32 C33 118.3(6) . .
F6 C33 F4 111.8(8) . .
F6 C33 F5 103.7(8) . .
F4 C33 F5 100.4(9) . .
F6 C33 C32 116.7(8) . .
F4 C33 C32 114.9(7) . .
F5 C33 C32 107.2(7) . .
N7 C34 C35 111.3(5) . .
N7 C34 H34 124.4 . .
C35 C34 H34 124.4 . .
C36 C35 C34 107.0(5) . .
C36 C35 H35 126.5 . .
C34 C35 H35 126.5 . .
C35 C36 C37 107.1(5) . .
C35 C36 H36 126.4 . .
C37 C36 H36 126.4 . .
C38 C37 N7 122.9(5) . .
C38 C37 C36 129.1(5) . .
N7 C37 C36 107.8(5) . .
C39 C38 C37 123.9(5) . .
C39 C38 C43 117.5(5) . .
C37 C38 C43 118.6(5) . .
N8 C39 C38 123.6(5) . .
N8 C39 C40 108.4(5) . .
C38 C39 C40 127.6(5) . .
C41 C40 C39 106.7(5) . .
C41 C40 H40 126.7 . .
C39 C40 H40 126.7 . .
C42 C41 C40 106.7(5) . .
C42 C41 H41 126.6 . .
C40 C41 H41 126.6 . .
N8 C42 C41 111.1(5) . .
N8 C42 H42 124.5 . .
C41 C42 H42 124.5 . .
C44 C43 C47 118.0(5) . .
C44 C43 C38 120.1(6) . .
C47 C43 C38 121.9(5) . .
C43 C44 C45 119.0(6) . .
C43 C44 H44 120.5 . .
C45 C44 H44 120.5 . .
C46 C45 C44 119.2(6) . .
C46 C45 H45 120.4 . .
C44 C45 H45 120.4 . .
N9 C46 C45 122.2(6) . .
N9 C46 H46 118.9 . .
C45 C46 H46 118.9 . .
N9 C47 C43 123.3(5) . .
N9 C47 H47 118.4 . .
C43 C47 H47 118.4 . .
N10 C48 C49 110.8(5) . .
N10 C48 H48 124.6 . .
C49 C48 H48 124.6 . .
C50 C49 C48 106.7(5) . .
C50 C49 H49 126.6 . .
C48 C49 H49 126.6 . .
C49 C50 C51 107.4(5) . .
C49 C50 H50 126.3 . .
C51 C50 H50 126.3 . .
C52 C51 N10 124.3(5) . .
C52 C51 C50 127.8(5) . .
N10 C51 C50 107.4(5) . .
C51 C52 C53 123.5(5) . .
C51 C52 C59 118.3(5) . .
C53 C52 C59 118.1(5) . .
N11 C53 C52 123.3(5) . .
N11 C53 C54 108.0(5) . .
C52 C53 C54 128.3(5) . .
C55 C54 C53 106.9(5) . .
C55 C54 H54 126.5 . .
C53 C54 H54 126.5 . .
C54 C55 C56 107.0(5) . .
C54 C55 H55 126.5 . .
C56 C55 H55 126.5 . .
N11 C56 C55 110.8(5) . .
N11 C56 H56 124.6 . .
C55 C56 H56 124.6 . .
C61 C57 C58 118.8(5) . .
C61 C57 H57 120.6 . .
C58 C57 H57 120.6 . .
C57 C58 C59 119.3(5) . .
C57 C58 H58 120.3 . .
C59 C58 H58 120.3 . .
C58 C59 C60 117.7(5) . .
C58 C59 C52 121.2(5) . .
C60 C59 C52 121.1(5) . .
N12 C60 C59 123.1(5) . .
N12 C60 H60 118.5 . .
C59 C60 H60 118.5 . .
N12 C61 C57 123.5(5) . .
N12 C61 H61 118.2 . .
C57 C61 H61 118.2 . .
F9 C62 F7 108.1(6) . .
F9 C62 F8 106.4(6) . .
F7 C62 F8 107.0(5) . .
F9 C62 C63 111.0(5) . .
F7 C62 C63 111.2(6) . .
F8 C62 C63 112.9(6) . .
O3 C63 C64 128.7(5) . .
O3 C63 C62 112.0(5) . .
C64 C63 C62 119.4(6) . .
C65 C64 C63 121.1(6) . .
C65 C64 H64 119.4 . .
C63 C64 H64 119.4 . .
O4 C65 C64 129.1(5) . .
O4 C65 C66 113.7(5) . .
C64 C65 C66 116.9(5) . .
F11 C66 F10 109.1(6) . .
F11 C66 F12 106.7(5) . .
F10 C66 F12 106.2(6) . .
F11 C66 C65 113.1(6) . .
F10 C66 C65 109.5(5) . .
F12 C66 C65 111.9(5) . .
C1 N1 C4 105.5(5) . .
C1 N1 Co1 127.2(4) . .
C4 N1 Co1 125.7(4) . .
C9 N2 C6 107.6(4) . .
C9 N2 Co1 127.3(4) . .
C6 N2 Co1 124.4(4) . .
C13 N3 C14 118.9(6) . .
C13 N3 Cd1 121.6(4) . .
C14 N3 Cd1 119.4(4) . .
C15 N4 C18 107.5(5) . .
C15 N4 Co1 126.9(4) . .
C18 N4 Co1 124.9(4) . .
C23 N5 C20 107.3(5) . .
C23 N5 Co1 125.5(4) . .
C20 N5 Co1 125.8(4) . .
C27 N6 C28 117.3(5) . .
C27 N6 Cd1 124.0(4) . 1_565
C28 N6 Cd1 118.7(4) . 1_565
C34 N7 C37 106.7(5) . .
C34 N7 Co2 126.5(4) . .
C37 N7 Co2 124.7(4) . .
C42 N8 C39 107.1(5) . .
C42 N8 Co2 127.0(4) . .
C39 N8 Co2 125.3(4) . .
C46 N9 C47 118.2(5) . .
C46 N9 Cd1 119.8(4) . .
C47 N9 Cd1 122.0(4) . .
C48 N10 C51 107.7(4) . .
C48 N10 Co2 125.6(4) . .
C51 N10 Co2 126.8(4) . .
C56 N11 C53 107.3(4) . .
C56 N11 Co2 125.6(4) . .
C53 N11 Co2 126.6(4) . .
C60 N12 C61 117.5(5) . .
C60 N12 Cd1 121.1(4) . 2_567
C61 N12 Cd1 120.2(4) . 2_567
C30 O1 Co1 125.6(4) . .
C32 O2 Co1 124.0(4) . .
C63 O3 Co2 124.0(4) . .
C65 O4 Co2 123.2(4) . .
N2 Co1 N5 91.6(2) . .
N2 Co1 N1 89.67(19) . .
N5 Co1 N1 92.2(2) . .
N2 Co1 N4 93.12(19) . .
N5 Co1 N4 90.5(2) . .
N1 Co1 N4 176.1(2) . .
N2 Co1 O2 87.77(19) . .
N5 Co1 O2 179.16(19) . .
N1 Co1 O2 87.27(19) . .
N4 Co1 O2 90.07(19) . .
N2 Co1 O1 178.5(2) . .
N5 Co1 O1 87.0(2) . .
N1 Co1 O1 90.02(19) . .
N4 Co1 O1 87.26(19) . .
O2 Co1 O1 93.65(18) . .
N7 Co2 N10 92.1(2) . .
N7 Co2 N8 91.0(2) . .
N10 Co2 N8 92.85(19) . .
N7 Co2 N11 92.5(2) . .
N10 Co2 N11 90.92(19) . .
N8 Co2 N11 174.8(2) . .
N7 Co2 O3 85.66(19) . .
N10 Co2 O3 177.66(18) . .
N8 Co2 O3 86.52(18) . .
N11 Co2 O3 89.86(18) . .
N7 Co2 O4 179.18(18) . .
N10 Co2 O4 88.64(17) . .
N8 Co2 O4 88.64(18) . .
N11 Co2 O4 87.87(18) . .
O3 Co2 O4 93.59(16) . .
N9 Cd1 N12 91.84(18) . 2_567
N9 Cd1 N3 97.43(18) . .
N12 Cd1 N3 170.73(18) 2_567 .
N9 Cd1 N6 175.88(16) . 1_545
N12 Cd1 N6 84.99(18) 2_567 1_545
N3 Cd1 N6 85.75(18) . 1_545
N9 Cd1 Cl1 91.90(12) . .
N12 Cd1 Cl1 90.80(12) 2_567 .
N3 Cd1 Cl1 88.99(13) . .
N6 Cd1 Cl1 90.78(12) 1_545 .
N9 Cd1 Cl2 90.69(12) . .
N12 Cd1 Cl2 89.49(12) 2_567 .
N3 Cd1 Cl2 90.30(13) . .
N6 Cd1 Cl2 86.65(12) 1_545 .
Cl1 Cd1 Cl2 177.38(6) . .
N13 C67 H67A 109.5 . .
N13 C67 H67B 109.5 . .
H67A C67 H67B 109.5 . .
N13 C67 H67C 109.5 . .
H67A C67 H67C 109.5 . .
H67B C67 H67C 109.5 . .
N13 C68 H68A 109.5 . .
N13 C68 H68B 109.5 . .
H68A C68 H68B 109.5 . .
N13 C68 H68C 109.5 . .
H68A C68 H68C 109.5 . .
H68B C68 H68C 109.5 . .
O5 C69 N13 121.8(18) . .
O5 C69 H69 119.1 . .
N13 C69 H69 119.1 . .
C69 N13 C68 123.5(16) . .
C69 N13 C67 119.9(16) . .
C68 N13 C67 115.9(15) . .

loop_
_geom_bond_atom_site_label_1
_geom_bond_atom_site_label_2
_geom_bond_distance
_geom_bond_site_symmetry_2
C1 N1 1.332(8) .
C1 C2 1.408(9) .
C1 H1 0.9300 .
C2 C3 1.377(9) .
C2 H2 0.9300 .
C3 C4 1.432(8) .
C3 H3 0.9300 .
C4 C5 1.399(8) .
C4 N1 1.402(7) .
C5 C6 1.413(8) .
C5 C10 1.497(8) .
C6 N2 1.390(6) .
C6 C7 1.408(8) .
C7 C8 1.372(8) .
C7 H7 0.9300 .
C8 C9 1.403(8) .
C8 H8 0.9300 .
C9 N2 1.326(7) .
C9 H9 0.9300 .
C10 C14 1.373(9) .
C10 C11 1.376(9) .
C11 C12 1.414(9) .
C11 H11 0.9300 .
C12 C13 1.361(10) .
C12 H12 0.9300 .
C13 N3 1.336(9) .
C13 H13 0.9300 .
C14 N3 1.343(7) .
C14 H14 0.9300 .
C15 N4 1.346(8) .
C15 C16 1.408(8) .
C15 H15 0.9300 .
C16 C17 1.365(9) .
C16 H16 0.9300 .
C17 C18 1.428(8) .
C17 H17 0.9300 .
C18 C19 1.387(8) .
C18 N4 1.391(7) .
C19 C20 1.388(8) .
C19 C24 1.500(7) .
C20 N5 1.386(7) .
C20 C21 1.414(9) .
C21 C22 1.364(9) .
C21 H21 0.9300 .
C22 C23 1.419(9) .
C22 H22 0.9300 .
C23 N5 1.334(8) .
C23 H23 0.9300 .
C24 C25 1.374(8) .
C24 C28 1.377(8) .
C25 C26 1.391(9) .
C25 H25 0.9300 .
C26 C27 1.372(9) .
C26 H26 0.9300 .
C27 N6 1.337(8) .
C27 H27 0.9300 .
C28 N6 1.340(7) .
C28 H28 0.9300 .
C29 F2 1.305(9) .
C29 F1 1.322(9) .
C29 F3 1.325(9) .
C29 C30 1.513(9) .
C30 O1 1.242(8) .
C30 C31 1.389(10) .
C31 C32 1.414(10) .
C31 H31 0.9300 .
C32 O2 1.248(8) .
C32 C33 1.465(10) .
C33 F6 1.281(11) .
C33 F4 1.299(10) .
C33 F5 1.389(13) .
C34 N7 1.325(7) .
C34 C35 1.415(8) .
C34 H34 0.9300 .
C35 C36 1.354(9) .
C35 H35 0.9300 .
C36 C37 1.433(8) .
C36 H36 0.9300 .
C37 C38 1.398(8) .
C37 N7 1.404(7) .
C38 C39 1.395(8) .
C38 C43 1.492(8) .
C39 N8 1.377(7) .
C39 C40 1.418(8) .
C40 C41 1.385(9) .
C40 H40 0.9300 .
C41 C42 1.384(8) .
C41 H41 0.9300 .
C42 N8 1.346(7) .
C42 H42 0.9300 .
C43 C44 1.381(8) .
C43 C47 1.382(8) .
C44 C45 1.384(9) .
C44 H44 0.9300 .
C45 C46 1.377(9) .
C45 H45 0.9300 .
C46 N9 1.335(8) .
C46 H46 0.9300 .
C47 N9 1.336(7) .
C47 H47 0.9300 .
C48 N10 1.329(8) .
C48 C49 1.411(8) .
C48 H48 0.9300 .
C49 C50 1.368(8) .
C49 H49 0.9300 .
C50 C51 1.429(7) .
C50 H50 0.9300 .
C51 C52 1.388(8) .
C51 N10 1.397(7) .
C52 C53 1.396(7) .
C52 C59 1.488(7) .
C53 N11 1.388(6) .
C53 C54 1.414(8) .
C54 C55 1.374(8) .
C54 H54 0.9300 .
C55 C56 1.390(8) .
C55 H55 0.9300 .
C56 N11 1.336(7) .
C56 H56 0.9300 .
C57 C61 1.369(9) .
C57 C58 1.384(8) .
C57 H57 0.9300 .
C58 C59 1.391(7) .
C58 H58 0.9300 .
C59 C60 1.399(8) .
C60 N12 1.339(7) .
C60 H60 0.9300 .
C61 N12 1.345(8) .
C61 H61 0.9300 .
C62 F9 1.311(8) .
C62 F7 1.319(8) .
C62 F8 1.339(8) .
C62 C63 1.530(8) .
C63 O3 1.248(7) .
C63 C64 1.384(9) .
C64 C65 1.378(8) .
C64 H64 0.9300 .
C65 O4 1.259(7) .
C65 C66 1.537(8) .
C66 F11 1.310(8) .
C66 F10 1.321(8) .
C66 F12 1.323(7) .
N1 Co1 1.920(5) .
N2 Co1 1.882(4) .
N3 Cd1 2.403(6) .
N4 Co1 1.920(5) .
N5 Co1 1.895(5) .
N6 Cd1 2.440(5) 1_565
N7 Co2 1.894(4) .
N8 Co2 1.916(5) .
N9 Cd1 2.389(5) .
N10 Co2 1.902(4) .
N11 Co2 1.921(4) .
N12 Cd1 2.402(5) 2_567
O1 Co1 1.930(4) .
O2 Co1 1.925(4) .
O3 Co2 1.929(4) .
O4 Co2 1.936(4) .
Cl1 Cd1 2.5377(15) .
Cl2 Cd1 2.5576(14) .
Cd1 N12 2.402(5) 2_567
Cd1 N6 2.440(5) 1_545
C67 N13 1.51(2) .
C67 H67A 0.9600 .
C67 H67B 0.9600 .
C67 H67C 0.9600 .
C68 N13 1.50(2) .
C68 H68A 0.9600 .
C68 H68B 0.9600 .
C68 H68C 0.9600 .
C69 O5 1.326(18) .
C69 N13 1.340(19) .
C69 H69 0.9300 .
